data_4350438
loop_
_publ_author_name
'Meng, Xiang-Tai'
'Li, Qing-Shan'
'Xu, Feng-Bo'
'Song, Hai-Bin'
'Anson, Christopher E.'
'Zhang, Zheng-Zhi'

_publ_section_title
;
 Extended calix[4]arene analogues by two P-CuI-P bridges and anion
 encapsulation.
;
_journal_issue 20
_journal_name_full 'Inorganic chemistry'
_journal_page_first 7986
_journal_page_last 7987
_journal_paper_doi 10.1021/ic060892p
_journal_volume 45
_journal_year 2006
_chemical_formula_sum 'C98 H112 B2 Cu2 F8 O6 P4'
_chemical_formula_weight 1810.46
_space_group_IT_number 56
_space_group_name_Hall '-P 2ab 2ac'
_space_group_name_H-M_alt 'P c c n'
_symmetry_cell_setting orthorhombic
_symmetry_space_group_name_H-M 'P c c n'
_atom_sites_solution_hydrogens geom
_atom_sites_solution_primary direct
_atom_sites_solution_secondary difmap
_audit_creation_method SHELXL-97
_cell_angle_alpha 90.00
_cell_angle_beta 90.00
_cell_angle_gamma 90.00
_cell_formula_units_Z 4
_cell_length_a 25.596(5)
_cell_length_b 19.402(4)
_cell_length_c 22.363(5)
_cell_measurement_reflns_used 4328
_cell_measurement_temperature 294(2)
_cell_measurement_theta_max 19.9
_cell_measurement_theta_min 2.0
_cell_volume 11106(4)
_computing_cell_refinement 'Bruker SMART'
_computing_data_collection 'Bruker SMART'
_computing_data_reduction 'Bruker SAINT'
_computing_molecular_graphics 'Bruker SHELXTL'
_computing_publication_material 'Bruker SHELXTL'
_computing_structure_refinement 'SHELXL-97 (Sheldrick, 1997)'
_computing_structure_solution 'SHELXS-97 (Sheldrick, 1990)'
_diffrn_ambient_temperature 294(2)
_diffrn_measured_fraction_theta_full 0.996
_diffrn_measured_fraction_theta_max 0.996
_diffrn_measurement_device_type 'Bruker P4'
_diffrn_measurement_method '\w scans'
_diffrn_radiation_monochromator graphite
_diffrn_radiation_source 'fine-focus sealed tube'
_diffrn_radiation_type MoK\a
_diffrn_radiation_wavelength 0.71073
_diffrn_reflns_av_R_equivalents 0.0845
_diffrn_reflns_av_sigmaI/netI 0.0876
_diffrn_reflns_limit_h_max 32
_diffrn_reflns_limit_h_min -23
_diffrn_reflns_limit_k_max 24
_diffrn_reflns_limit_k_min -18
_diffrn_reflns_limit_l_max 27
_diffrn_reflns_limit_l_min -27
_diffrn_reflns_number 61062
_diffrn_reflns_theta_full 26.44
_diffrn_reflns_theta_max 26.44
_diffrn_reflns_theta_min 1.59
_exptl_absorpt_coefficient_mu 0.498
_exptl_absorpt_correction_T_max 0.9246
_exptl_absorpt_correction_T_min 0.9070
_exptl_absorpt_correction_type multi-scan
_exptl_absorpt_process_details SADABS
_exptl_crystal_colour colourless
_exptl_crystal_density_diffrn 1.083
_exptl_crystal_density_method 'not measured'
_exptl_crystal_description block
_exptl_crystal_F_000 3792
_exptl_crystal_size_max 0.20
_exptl_crystal_size_mid 0.18
_exptl_crystal_size_min 0.16
_platon_squeeze_details
;
;
_refine_diff_density_max 0.626
_refine_diff_density_min -0.394
_refine_diff_density_rms 0.063
_refine_ls_extinction_method none
_refine_ls_goodness_of_fit_ref 0.945
_refine_ls_hydrogen_treatment mixed
_refine_ls_matrix_type full
_refine_ls_number_parameters 534
_refine_ls_number_reflns 11382
_refine_ls_number_restraints 57
_refine_ls_restrained_S_all 0.957
_refine_ls_R_factor_all 0.1675
_refine_ls_R_factor_gt 0.0758
_refine_ls_shift/su_max 0.001
_refine_ls_shift/su_mean 0.000
_refine_ls_structure_factor_coef Fsqd
_refine_ls_weighting_details 'calc w=1/[\s^2^(Fo^2^)+(0.1278P)^2^+0.0000P] where P=(Fo^2^+2Fc^2^)/3'
_refine_ls_weighting_scheme calc
_refine_ls_wR_factor_gt 0.2029
_refine_ls_wR_factor_ref 0.2435
_reflns_number_gt 4643
_reflns_number_total 11382
_reflns_threshold_expression >2sigma(I)
_cod_data_source_file ic060892psi20060731_110205.cif
_cod_data_source_block complex_2
_cod_depositor_comments
;
The following automatic conversions were performed:

data item '_exptl_absorpt_correction_type' value 'MULTI-SCAN' was
changed to 'multi-scan' in accordance with the
/home/saulius/struct/COD-crude-data/automatic-downloads/DataCite-retrospective/ACS/depositions/lib/dictionaries/cif_core.dic
dictionary named 'cif_core.dic' version 2.4.2 last updated on
2011-04-26.

data item '_symmetry_cell_setting' value 'Orthorhombic' was changed
to 'orthorhombic' in accordance with the
/home/saulius/struct/COD-crude-data/automatic-downloads/DataCite-retrospective/ACS/depositions/lib/dictionaries/cif_core.dic
dictionary named 'cif_core.dic' version 2.4.2 last updated on
2011-04-26.

Automatic conversion script
Id: cif_fix_values 6909 2019-04-08 15:41:33Z antanas 
;
_cod_original_sg_symbol_H-M Pccn
_cod_database_code 4350438

loop_
_symmetry_equiv_pos_as_xyz
'x, y, z'
'-x+1/2, -y+1/2, z'
'-x, y+1/2, -z+1/2'
'x+1/2, -y, -z+1/2'
'-x, -y, -z'
'x-1/2, y-1/2, -z'
'x, -y-1/2, z-1/2'
'-x-1/2, y, z-1/2'

loop_
_atom_site_label
_atom_site_type_symbol
_atom_site_fract_x
_atom_site_fract_y
_atom_site_fract_z
_atom_site_U_iso_or_equiv
_atom_site_adp_type
_atom_site_occupancy
_atom_site_symmetry_multiplicity
_atom_site_calc_flag
_atom_site_refinement_flags
_atom_site_disorder_assembly
_atom_site_disorder_group
Cu1 Cu 0.10003(3) 0.68083(3) 0.71210(3) 0.0633(2) Uani 1 1 d . . .
O3 O 0.17187(17) 0.71132(19) 0.74414(19) 0.0856(12) Uani 1 1 d D . .
H3A H 0.187(2) 0.744(2) 0.7268(19) 0.103 Uiso 1 1 d D . .
H3B H 0.183(2) 0.705(3) 0.7794(11) 0.103 Uiso 1 1 d D . .
P1 P 0.04732(6) 0.77239(7) 0.70436(6) 0.0607(4) Uani 1 1 d . . .
C1 C 0.0089(2) 0.7860(3) 0.7724(2) 0.0662(14) Uani 1 1 d . . .
C2 C 0.0215(3) 0.8328(4) 0.8145(3) 0.112(3) Uani 1 1 d . . .
H2 H 0.0505 0.8610 0.8090 0.135 Uiso 1 1 calc R . .
C3 C -0.0089(4) 0.8394(5) 0.8665(3) 0.125(3) Uani 1 1 d . . .
H3 H -0.0006 0.8736 0.8941 0.150 Uiso 1 1 calc R . .
C4 C -0.0489(4) 0.7982(5) 0.8774(4) 0.119(3) Uani 1 1 d . . .
H4 H -0.0676 0.8014 0.9130 0.143 Uiso 1 1 calc R . .
C5 C -0.0619(4) 0.7513(6) 0.8353(4) 0.169(4) Uani 1 1 d . . .
H5 H -0.0905 0.7228 0.8418 0.203 Uiso 1 1 calc R . .
C6 C -0.0336(3) 0.7445(5) 0.7827(3) 0.134(3) Uani 1 1 d . . .
H6 H -0.0434 0.7117 0.7545 0.161 Uiso 1 1 calc R . .
C7 C -0.0026(2) 0.7698(3) 0.6463(2) 0.0651(14) Uani 1 1 d . . .
C8 C -0.0376(2) 0.8237(3) 0.6362(3) 0.0893(18) Uani 1 1 d . . .
H8 H -0.0363 0.8624 0.6607 0.107 Uiso 1 1 calc R . .
C9 C -0.0738(3) 0.8212(4) 0.5914(4) 0.114(2) Uani 1 1 d . . .
H9 H -0.0966 0.8578 0.5848 0.137 Uiso 1 1 calc R . .
C10 C -0.0758(3) 0.7634(6) 0.5564(3) 0.126(3) Uani 1 1 d . . .
H10 H -0.0995 0.7622 0.5250 0.151 Uiso 1 1 calc R . .
C11 C -0.0445(3) 0.7072(4) 0.5653(3) 0.115(2) Uani 1 1 d . . .
H11 H -0.0481 0.6674 0.5425 0.138 Uiso 1 1 calc R . .
C12 C -0.0071(3) 0.7124(3) 0.6100(3) 0.0836(17) Uani 1 1 d . . .
H12 H 0.0158 0.6758 0.6158 0.100 Uiso 1 1 calc R . .
C13 C 0.0797(2) 0.8572(3) 0.6933(2) 0.0692(14) Uani 1 1 d . . .
H13A H 0.0532 0.8930 0.6918 0.083 Uiso 1 1 calc R . .
H13B H 0.1021 0.8667 0.7273 0.083 Uiso 1 1 calc R . .
C14 C 0.1116(2) 0.8602(2) 0.6374(2) 0.0611(13) Uani 1 1 d . . .
C15 C 0.0871(2) 0.8731(2) 0.5823(3) 0.0688(15) Uani 1 1 d . . .
H15 H 0.0512 0.8811 0.5817 0.083 Uiso 1 1 calc R . .
C16 C 0.1140(2) 0.8742(3) 0.5296(2) 0.0704(15) Uani 1 1 d . A .
C17 C 0.1681(2) 0.8622(2) 0.5311(2) 0.0677(14) Uani 1 1 d . . .
H17 H 0.1869 0.8615 0.4955 0.081 Uiso 1 1 calc R . .
C18 C 0.1938(2) 0.8516(2) 0.5843(2) 0.0628(13) Uani 1 1 d . . .
C19 C 0.1654(2) 0.8495(2) 0.6371(2) 0.0594(13) Uani 1 1 d . . .
C20 C 0.0870(3) 0.8901(3) 0.4694(3) 0.094(2) Uani 1 1 d D . .
C21A C 0.0269(3) 0.8843(6) 0.4737(5) 0.115(4) Uiso 0.64 1 d PD A 1
H21A H 0.0143 0.9158 0.5035 0.172 Uiso 0.64 1 calc PR A 1
H21B H 0.0175 0.8381 0.4846 0.172 Uiso 0.64 1 calc PR A 1
H21C H 0.0117 0.8954 0.4357 0.172 Uiso 0.64 1 calc PR A 1
C22A C 0.1045(5) 0.8443(6) 0.4181(5) 0.116(4) Uiso 0.64 1 d PD A 1
H22A H 0.0852 0.8560 0.3827 0.173 Uiso 0.64 1 calc PR A 1
H22B H 0.0981 0.7969 0.4282 0.173 Uiso 0.64 1 calc PR A 1
H22C H 0.1411 0.8510 0.4110 0.173 Uiso 0.64 1 calc PR A 1
C23A C 0.0995(5) 0.9647(5) 0.4516(5) 0.115(4) Uiso 0.64 1 d PD A 1
H23A H 0.0858 0.9955 0.4814 0.172 Uiso 0.64 1 calc PR A 1
H23B H 0.0837 0.9748 0.4137 0.172 Uiso 0.64 1 calc PR A 1
H23C H 0.1366 0.9705 0.4488 0.172 Uiso 0.64 1 calc PR A 1
C21B C 0.0436(7) 0.9428(9) 0.4759(10) 0.147(9) Uiso 0.36 1 d PD A 2
H21D H 0.0581 0.9860 0.4887 0.221 Uiso 0.36 1 calc PR A 2
H21E H 0.0188 0.9270 0.5051 0.221 Uiso 0.36 1 calc PR A 2
H21F H 0.0263 0.9488 0.4382 0.221 Uiso 0.36 1 calc PR A 2
C22B C 0.0653(9) 0.8216(8) 0.4469(11) 0.163(10) Uiso 0.36 1 d PD A 2
H22D H 0.0486 0.8285 0.4090 0.245 Uiso 0.36 1 calc PR A 2
H22E H 0.0404 0.8041 0.4751 0.245 Uiso 0.36 1 calc PR A 2
H22F H 0.0934 0.7892 0.4425 0.245 Uiso 0.36 1 calc PR A 2
C23B C 0.1270(7) 0.9163(11) 0.4237(9) 0.147(9) Uiso 0.36 1 d PD A 2
H23D H 0.1090 0.9363 0.3903 0.221 Uiso 0.36 1 calc PR A 2
H23E H 0.1482 0.8786 0.4102 0.221 Uiso 0.36 1 calc PR A 2
H23F H 0.1488 0.9506 0.4421 0.221 Uiso 0.36 1 calc PR A 2
O1 O 0.19027(14) 0.83407(17) 0.69075(15) 0.0699(10) Uani 1 1 d . . .
C24 C 0.2123(3) 0.8929(3) 0.7221(3) 0.0874(18) Uani 1 1 d . . .
H24A H 0.1864 0.9286 0.7253 0.131 Uiso 1 1 calc R . .
H24B H 0.2419 0.9101 0.7003 0.131 Uiso 1 1 calc R . .
H24C H 0.2232 0.8791 0.7614 0.131 Uiso 1 1 calc R . .
C25 C 0.2523(2) 0.8410(2) 0.5833(3) 0.0696(14) Uani 1 1 d . . .
H25A H 0.2621 0.8198 0.5456 0.083 Uiso 1 1 calc R . .
H25B H 0.2619 0.8096 0.6152 0.083 Uiso 1 1 calc R . .
C26 C 0.2832(2) 0.9082(2) 0.5907(2) 0.0578(13) Uani 1 1 d . . .
C27 C 0.2586(2) 0.9737(2) 0.5849(3) 0.0748(16) Uani 1 1 d . . .
H27 H 0.2235 0.9759 0.5743 0.090 Uiso 1 1 calc R . .
C28 C 0.2859(3) 1.0337(3) 0.5947(3) 0.0762(16) Uani 1 1 d . B .
C29 C 0.3372(2) 1.0299(3) 0.6116(2) 0.0692(14) Uani 1 1 d . . .
H29 H 0.3554 1.0705 0.6189 0.083 Uiso 1 1 calc R . .
C30 C 0.3631(2) 0.9672(2) 0.6182(2) 0.0557(12) Uani 1 1 d . . .
C31 C 0.3352(2) 0.9077(2) 0.6067(2) 0.0519(12) Uani 1 1 d . . .
C32 C 0.2571(3) 1.1047(3) 0.5891(4) 0.110(2) Uani 1 1 d . . .
C33A C 0.2933(8) 1.1659(9) 0.5976(9) 0.143(7) Uiso 0.50 1 d P B 1
H33A H 0.3202 1.1648 0.5677 0.214 Uiso 0.50 1 calc PR B 1
H33B H 0.3088 1.1638 0.6366 0.214 Uiso 0.50 1 calc PR B 1
H33C H 0.2737 1.2078 0.5938 0.214 Uiso 0.50 1 calc PR B 1
C34A C 0.2259(6) 1.1046(7) 0.5261(7) 0.116(5) Uiso 0.50 1 d P B 1
H34A H 0.2021 1.0663 0.5251 0.174 Uiso 0.50 1 calc PR B 1
H34B H 0.2503 1.1006 0.4938 0.174 Uiso 0.50 1 calc PR B 1
H34C H 0.2066 1.1468 0.5221 0.174 Uiso 0.50 1 calc PR B 1
C35A C 0.2205(9) 1.1084(10) 0.6406(9) 0.155(7) Uiso 0.50 1 d P B 1
H35A H 0.1996 1.0673 0.6418 0.233 Uiso 0.50 1 calc PR B 1
H35B H 0.1982 1.1478 0.6362 0.233 Uiso 0.50 1 calc PR B 1
H35C H 0.2400 1.1123 0.6771 0.233 Uiso 0.50 1 calc PR B 1
C33B C 0.2937(5) 1.1579(6) 0.5563(6) 0.086(4) Uiso 0.50 1 d P B 2
H33D H 0.3274 1.1584 0.5753 0.129 Uiso 0.50 1 calc PR B 2
H33E H 0.2785 1.2031 0.5585 0.129 Uiso 0.50 1 calc PR B 2
H33F H 0.2976 1.1448 0.5152 0.129 Uiso 0.50 1 calc PR B 2
C34B C 0.2052(7) 1.1001(8) 0.5681(9) 0.132(6) Uiso 0.50 1 d P B 2
H34D H 0.1904 1.1454 0.5656 0.198 Uiso 0.50 1 calc PR B 2
H34E H 0.1850 1.0725 0.5952 0.198 Uiso 0.50 1 calc PR B 2
H34F H 0.2050 1.0792 0.5292 0.198 Uiso 0.50 1 calc PR B 2
C35B C 0.2543(9) 1.1367(10) 0.6583(8) 0.152(7) Uiso 0.50 1 d P B 2
H35D H 0.2884 1.1346 0.6762 0.228 Uiso 0.50 1 calc PR B 2
H35E H 0.2302 1.1102 0.6817 0.228 Uiso 0.50 1 calc PR B 2
H35F H 0.2429 1.1838 0.6567 0.228 Uiso 0.50 1 calc PR B 2
O2 O 0.36063(12) 0.84401(15) 0.61302(13) 0.0564(8) Uani 1 1 d . . .
C36 C 0.3774(2) 0.8161(3) 0.5566(2) 0.0735(15) Uani 1 1 d . . .
H36A H 0.4005 0.8482 0.5374 0.110 Uiso 1 1 calc R . .
H36B H 0.3475 0.8082 0.5316 0.110 Uiso 1 1 calc R . .
H36C H 0.3954 0.7734 0.5632 0.110 Uiso 1 1 calc R . .
C37 C 0.4187(2) 0.9661(2) 0.6397(2) 0.0601(13) Uani 1 1 d . . .
H37A H 0.4327 1.0126 0.6398 0.072 Uiso 1 1 calc R . .
H37B H 0.4398 0.9383 0.6130 0.072 Uiso 1 1 calc R . .
P2 P 0.42140(6) 0.93019(7) 0.71571(6) 0.0583(4) Uani 1 1 d . . .
C38 C 0.3806(2) 0.9901(3) 0.7561(2) 0.0701(15) Uani 1 1 d . . .
C39 C 0.3361(3) 0.9642(3) 0.7849(3) 0.0885(18) Uani 1 1 d . . .
H39 H 0.3292 0.9171 0.7841 0.106 Uiso 1 1 calc R . .
C40 C 0.3022(3) 1.0084(5) 0.8146(4) 0.124(3) Uani 1 1 d . . .
H40 H 0.2733 0.9909 0.8349 0.149 Uiso 1 1 calc R . .
C41 C 0.3114(4) 1.0768(5) 0.8140(4) 0.128(3) Uani 1 1 d . . .
H41 H 0.2879 1.1067 0.8323 0.154 Uiso 1 1 calc R . .
C42 C 0.3552(4) 1.1024(4) 0.7864(4) 0.123(3) Uani 1 1 d . . .
H42 H 0.3617 1.1495 0.7873 0.147 Uiso 1 1 calc R . .
C43 C 0.3894(3) 1.0597(3) 0.7578(3) 0.0925(19) Uani 1 1 d . . .
H43 H 0.4189 1.0780 0.7394 0.111 Uiso 1 1 calc R . .
C44 C 0.4874(2) 0.9473(3) 0.7420(2) 0.0646(14) Uani 1 1 d . . .
C45 C 0.4979(3) 0.9490(4) 0.8017(3) 0.109(2) Uani 1 1 d . . .
H45 H 0.4702 0.9456 0.8284 0.131 Uiso 1 1 calc R . .
C46 C 0.5479(4) 0.9555(4) 0.8241(4) 0.127(3) Uani 1 1 d . . .
H46 H 0.5536 0.9571 0.8652 0.152 Uiso 1 1 calc R . .
C47 C 0.5887(3) 0.9595(4) 0.7854(5) 0.107(2) Uani 1 1 d . . .
H47 H 0.6227 0.9620 0.7997 0.128 Uiso 1 1 calc R . .
C48 C 0.5793(3) 0.9599(4) 0.7259(4) 0.114(2) Uani 1 1 d . . .
H48 H 0.6069 0.9643 0.6990 0.137 Uiso 1 1 calc R . .
C49 C 0.5293(3) 0.9540(3) 0.7054(3) 0.0929(19) Uani 1 1 d . . .
H49 H 0.5237 0.9545 0.6643 0.111 Uiso 1 1 calc R . .
B1 B 0.2500 0.7500 0.3812(5) 0.308(16) Uiso 1 2 d SD . .
F1 F 0.2277(4) 0.8036(4) 0.3513(3) 0.114(3) Uiso 0.50 1 d PD . .
F2 F 0.2645(4) 0.7716(4) 0.4366(3) 0.146(3) Uiso 0.50 1 d PD . .
F3 F 0.2966(4) 0.7390(9) 0.3552(5) 0.231(6) Uiso 0.50 1 d PD . .
F4 F 0.2184(8) 0.6959(8) 0.3822(9) 0.472(18) Uiso 0.50 1 d PD . .
B2 B 0.0079(5) 0.0163(6) 1.0009(5) 0.167(9) Uiso 0.50 1 d PD . .
F5 F -0.0321(4) 0.0610(5) 0.9976(4) 0.154(3) Uiso 0.50 1 d PD . .
F6 F 0.0192(4) -0.0020(6) 0.9433(4) 0.160(4) Uiso 0.50 1 d PD . .
F7 F -0.0053(7) -0.0409(8) 1.0319(8) 0.338(11) Uiso 0.50 1 d PD . .
F8 F 0.0494(3) 0.0474(4) 1.0250(4) 0.135(3) Uiso 0.50 1 d PD . .

loop_
_atom_site_aniso_label
_atom_site_aniso_U_11
_atom_site_aniso_U_22
_atom_site_aniso_U_33
_atom_site_aniso_U_23
_atom_site_aniso_U_13
_atom_site_aniso_U_12
Cu1 0.0644(4) 0.0568(4) 0.0689(4) -0.0086(3) -0.0074(3) -0.0009(3)
O3 0.090(3) 0.068(3) 0.099(3) 0.013(2) -0.040(3) -0.023(2)
P1 0.0616(9) 0.0608(8) 0.0596(8) -0.0110(6) 0.0034(7) 0.0046(6)
C1 0.071(4) 0.075(4) 0.053(3) -0.009(3) 0.011(3) 0.013(3)
C2 0.156(7) 0.116(6) 0.066(4) -0.019(4) 0.031(5) -0.027(5)
C3 0.161(9) 0.122(7) 0.092(6) -0.026(5) 0.004(6) 0.017(6)
C4 0.138(8) 0.147(7) 0.072(5) -0.002(5) 0.029(5) 0.024(6)
C5 0.123(8) 0.272(12) 0.112(7) -0.036(8) 0.055(6) -0.039(8)
C6 0.113(6) 0.190(8) 0.098(5) -0.048(5) 0.052(5) -0.037(6)
C7 0.054(3) 0.072(4) 0.070(3) -0.015(3) 0.001(3) 0.005(3)
C8 0.074(4) 0.097(5) 0.097(5) -0.011(3) -0.004(4) 0.021(3)
C9 0.086(5) 0.134(7) 0.121(6) -0.008(5) -0.020(5) 0.043(5)
C10 0.094(6) 0.188(9) 0.095(6) -0.024(6) -0.032(4) 0.029(6)
C11 0.103(6) 0.136(7) 0.107(6) -0.041(5) -0.022(5) -0.009(5)
C12 0.083(5) 0.091(4) 0.077(4) -0.012(3) -0.006(3) 0.009(3)
C13 0.069(4) 0.062(3) 0.077(4) 0.001(3) -0.001(3) 0.004(3)
C14 0.073(4) 0.052(3) 0.058(3) -0.004(2) 0.002(3) 0.000(2)
C15 0.062(4) 0.066(3) 0.078(4) 0.002(3) -0.003(3) 0.008(3)
C16 0.075(4) 0.072(4) 0.064(4) 0.009(3) -0.003(3) 0.010(3)
C17 0.073(4) 0.063(3) 0.068(4) 0.010(3) 0.007(3) 0.004(3)
C18 0.058(3) 0.056(3) 0.074(4) 0.014(3) -0.003(3) -0.002(2)
C19 0.065(4) 0.047(3) 0.066(4) 0.000(2) -0.010(3) -0.001(2)
C20 0.099(5) 0.113(5) 0.070(4) 0.016(4) -0.004(4) 0.019(4)
O1 0.076(3) 0.064(2) 0.070(2) 0.0075(17) -0.0216(19) -0.0088(18)
C24 0.098(5) 0.083(4) 0.082(4) -0.005(3) -0.013(3) -0.016(4)
C25 0.068(4) 0.045(3) 0.095(4) 0.003(3) 0.002(3) -0.001(3)
C26 0.066(4) 0.050(3) 0.057(3) 0.010(2) 0.010(3) 0.004(2)
C27 0.064(4) 0.051(3) 0.109(4) 0.015(3) 0.016(3) 0.013(3)
C28 0.085(5) 0.052(3) 0.091(4) 0.006(3) 0.003(3) 0.012(3)
C29 0.076(4) 0.055(3) 0.076(4) 0.003(3) 0.005(3) -0.004(3)
C30 0.062(3) 0.049(3) 0.056(3) 0.018(2) 0.010(2) 0.000(2)
C31 0.052(3) 0.051(3) 0.053(3) 0.009(2) 0.008(2) 0.009(2)
C32 0.095(6) 0.060(4) 0.176(8) 0.024(4) -0.005(5) 0.004(4)
O2 0.061(2) 0.0475(18) 0.060(2) 0.0035(15) 0.0022(16) 0.0094(15)
C36 0.076(4) 0.082(4) 0.062(3) -0.007(3) 0.011(3) 0.017(3)
C37 0.061(3) 0.056(3) 0.063(3) 0.009(2) 0.009(3) -0.009(2)
P2 0.0598(8) 0.0587(8) 0.0565(8) 0.0042(6) 0.0049(7) -0.0068(6)
C38 0.071(4) 0.070(4) 0.069(4) -0.015(3) 0.002(3) -0.010(3)
C39 0.074(4) 0.095(4) 0.096(5) -0.024(4) 0.020(4) -0.002(3)
C40 0.094(6) 0.129(7) 0.150(7) -0.049(6) 0.027(5) 0.004(5)
C41 0.103(7) 0.139(8) 0.143(7) -0.069(6) 0.012(5) 0.020(6)
C42 0.113(7) 0.080(5) 0.176(8) -0.037(5) 0.003(6) -0.004(5)
C43 0.092(5) 0.077(4) 0.108(5) -0.027(4) 0.014(4) -0.004(4)
C44 0.062(4) 0.066(3) 0.066(4) 0.011(3) 0.005(3) -0.008(3)
C45 0.075(5) 0.184(7) 0.068(4) 0.029(4) -0.007(3) -0.038(5)
C46 0.108(7) 0.169(8) 0.102(6) 0.028(5) -0.033(5) -0.031(6)
C47 0.067(5) 0.102(5) 0.151(8) 0.012(5) -0.014(5) -0.007(4)
C48 0.076(5) 0.155(8) 0.111(6) -0.002(5) 0.009(5) -0.008(5)
C49 0.074(5) 0.113(5) 0.092(5) 0.005(4) -0.004(4) -0.010(4)

loop_
_atom_type_symbol
_atom_type_description
_atom_type_scat_dispersion_real
_atom_type_scat_dispersion_imag
_atom_type_scat_source
C C 0.0033 0.0016 'International Tables Vol C Tables 4.2.6.8 and 6.1.1.4'
H H 0.0000 0.0000 'International Tables Vol C Tables 4.2.6.8 and 6.1.1.4'
B B 0.0013 0.0007 'International Tables Vol C Tables 4.2.6.8 and 6.1.1.4'
O O 0.0106 0.0060 'International Tables Vol C Tables 4.2.6.8 and 6.1.1.4'
F F 0.0171 0.0103 'International Tables Vol C Tables 4.2.6.8 and 6.1.1.4'
P P 0.1023 0.0942 'International Tables Vol C Tables 4.2.6.8 and 6.1.1.4'
Cu Cu 0.3201 1.2651 'International Tables Vol C Tables 4.2.6.8 and 6.1.1.4'

loop_
_geom_angle_atom_site_label_1
_geom_angle_atom_site_label_2
_geom_angle_atom_site_label_3
_geom_angle
_geom_angle_site_symmetry_1
_geom_angle_site_symmetry_3
O3 Cu1 P2 119.04(12) . 2_565
O3 Cu1 P1 109.71(13) . .
P2 Cu1 P1 128.54(6) 2_565 .
Cu1 O3 H3A 118(3) . .
Cu1 O3 H3B 126(4) . .
H3A O3 H3B 111.9(18) . .
C7 P1 C1 102.7(2) . .
C7 P1 C13 104.0(2) . .
C1 P1 C13 102.9(3) . .
C7 P1 Cu1 117.13(17) . .
C1 P1 Cu1 111.97(17) . .
C13 P1 Cu1 116.39(19) . .
C2 C1 C6 117.8(6) . .
C2 C1 P1 123.3(5) . .
C6 C1 P1 118.8(5) . .
C1 C2 C3 120.5(7) . .
C1 C2 H2 119.8 . .
C3 C2 H2 119.8 . .
C4 C3 C2 121.7(8) . .
C4 C3 H3 119.1 . .
C2 C3 H3 119.1 . .
C3 C4 C5 118.0(8) . .
C3 C4 H4 121.0 . .
C5 C4 H4 121.0 . .
C4 C5 C6 121.8(9) . .
C4 C5 H5 119.1 . .
C6 C5 H5 119.1 . .
C1 C6 C5 120.0(7) . .
C1 C6 H6 120.0 . .
C5 C6 H6 120.0 . .
C12 C7 C8 117.0(5) . .
C12 C7 P1 120.0(4) . .
C8 C7 P1 123.0(4) . .
C9 C8 C7 121.9(6) . .
C9 C8 H8 119.1 . .
C7 C8 H8 119.1 . .
C8 C9 C10 118.2(7) . .
C8 C9 H9 120.9 . .
C10 C9 H9 120.9 . .
C11 C10 C9 123.3(7) . .
C11 C10 H10 118.3 . .
C9 C10 H10 118.3 . .
C10 C11 C12 116.8(7) . .
C10 C11 H11 121.6 . .
C12 C11 H11 121.6 . .
C7 C12 C11 122.7(6) . .
C7 C12 H12 118.7 . .
C11 C12 H12 118.7 . .
C14 C13 P1 112.9(3) . .
C14 C13 H13A 109.0 . .
P1 C13 H13A 109.0 . .
C14 C13 H13B 109.0 . .
P1 C13 H13B 109.0 . .
H13A C13 H13B 107.8 . .
C19 C14 C15 117.7(5) . .
C19 C14 C13 122.6(5) . .
C15 C14 C13 119.7(5) . .
C16 C15 C14 122.3(5) . .
C16 C15 H15 118.9 . .
C14 C15 H15 118.9 . .
C15 C16 C17 118.3(5) . .
C15 C16 C20 122.0(5) . .
C17 C16 C20 119.7(5) . .
C18 C17 C16 121.2(5) . .
C18 C17 H17 119.4 . .
C16 C17 H17 119.4 . .
C17 C18 C19 119.3(5) . .
C17 C18 C25 118.8(5) . .
C19 C18 C25 121.9(5) . .
C18 C19 O1 120.0(5) . .
C18 C19 C14 121.2(5) . .
O1 C19 C14 118.8(5) . .
C22A C20 C21B 133.1(11) . .
C22A C20 C22B 49.3(8) . .
C21B C20 C22B 110.7(10) . .
C22A C20 C23B 59.6(8) . .
C21B C20 C23B 109.2(9) . .
C22B C20 C23B 108.2(9) . .
C22A C20 C23A 107.2(7) . .
C21B C20 C23A 62.7(8) . .
C22B C20 C23A 144.3(11) . .
C23B C20 C23A 51.3(8) . .
C22A C20 C16 114.2(6) . .
C21B C20 C16 112.2(10) . .
C22B C20 C16 106.0(11) . .
C23B C20 C16 110.4(10) . .
C23A C20 C16 108.7(6) . .
C22A C20 C21A 107.3(7) . .
C21B C20 C21A 46.7(8) . .
C22B C20 C21A 66.2(9) . .
C23B C20 C21A 136.9(11) . .
C23A C20 C21A 106.9(6) . .
C16 C20 C21A 112.1(6) . .
C20 C21A H21A 109.5 . .
C20 C21A H21B 109.5 . .
H21A C21A H21B 109.5 . .
C20 C21A H21C 109.5 . .
H21A C21A H21C 109.5 . .
H21B C21A H21C 109.5 . .
C20 C22A H22A 109.5 . .
C20 C22A H22B 109.5 . .
H22A C22A H22B 109.5 . .
C20 C22A H22C 109.5 . .
H22A C22A H22C 109.5 . .
H22B C22A H22C 109.5 . .
C20 C23A H23A 109.5 . .
C20 C23A H23B 109.5 . .
H23A C23A H23B 109.5 . .
C20 C23A H23C 109.5 . .
H23A C23A H23C 109.5 . .
H23B C23A H23C 109.5 . .
C20 C21B H21D 109.5 . .
C20 C21B H21E 109.5 . .
H21D C21B H21E 109.5 . .
C20 C21B H21F 109.5 . .
H21D C21B H21F 109.5 . .
H21E C21B H21F 109.5 . .
C20 C22B H22D 109.5 . .
C20 C22B H22E 109.5 . .
H22D C22B H22E 109.5 . .
C20 C22B H22F 109.5 . .
H22D C22B H22F 109.5 . .
H22E C22B H22F 109.5 . .
C20 C23B H23D 109.5 . .
C20 C23B H23E 109.5 . .
H23D C23B H23E 109.5 . .
C20 C23B H23F 109.5 . .
H23D C23B H23F 109.5 . .
H23E C23B H23F 109.5 . .
C19 O1 C24 115.1(4) . .
O1 C24 H24A 109.5 . .
O1 C24 H24B 109.5 . .
H24A C24 H24B 109.5 . .
O1 C24 H24C 109.5 . .
H24A C24 H24C 109.5 . .
H24B C24 H24C 109.5 . .
C18 C25 C26 113.2(4) . .
C18 C25 H25A 108.9 . .
C26 C25 H25A 108.9 . .
C18 C25 H25B 108.9 . .
C26 C25 H25B 108.9 . .
H25A C25 H25B 107.8 . .
C31 C26 C27 117.1(5) . .
C31 C26 C25 121.3(4) . .
C27 C26 C25 121.5(5) . .
C28 C27 C26 121.2(6) . .
C28 C27 H27 119.4 . .
C26 C27 H27 119.4 . .
C29 C28 C27 119.0(5) . .
C29 C28 C32 121.3(5) . .
C27 C28 C32 119.6(6) . .
C28 C29 C30 122.2(5) . .
C28 C29 H29 118.9 . .
C30 C29 H29 118.9 . .
C31 C30 C29 117.7(5) . .
C31 C30 C37 122.5(4) . .
C29 C30 C37 119.8(5) . .
C26 C31 C30 122.7(4) . .
C26 C31 O2 118.7(4) . .
C30 C31 O2 118.6(4) . .
C34B C32 C35A 70.6(11) . .
C34B C32 C33A 131.7(11) . .
C35A C32 C33A 104.5(12) . .
C34B C32 C28 114.3(9) . .
C35A C32 C28 106.0(9) . .
C33A C32 C28 113.0(9) . .
C34B C32 C33B 116.5(10) . .
C35A C32 C33B 134.8(11) . .
C33A C32 C33B 35.2(7) . .
C28 C32 C33B 109.5(7) . .
C34B C32 C34A 41.1(8) . .
C35A C32 C34A 111.2(11) . .
C33A C32 C34A 114.3(10) . .
C28 C32 C34A 107.4(7) . .
C33B C32 C34A 83.7(8) . .
C34B C32 C35B 107.0(12) . .
C35A C32 C35B 40.3(9) . .
C33A C32 C35B 67.6(10) . .
C28 C32 C35B 105.8(8) . .
C33B C32 C35B 102.3(9) . .
C34A C32 C35B 141.8(10) . .
C32 C33A H33A 109.5 . .
C32 C33A H33B 109.5 . .
H33A C33A H33B 109.5 . .
C32 C33A H33C 109.5 . .
H33A C33A H33C 109.5 . .
H33B C33A H33C 109.5 . .
C32 C34A H34A 109.5 . .
C32 C34A H34B 109.5 . .
H34A C34A H34B 109.5 . .
C32 C34A H34C 109.5 . .
H34A C34A H34C 109.5 . .
H34B C34A H34C 109.5 . .
C32 C35A H35A 109.5 . .
C32 C35A H35B 109.5 . .
H35A C35A H35B 109.5 . .
C32 C35A H35C 109.5 . .
H35A C35A H35C 109.5 . .
H35B C35A H35C 109.5 . .
C32 C33B H33D 109.5 . .
C32 C33B H33E 109.5 . .
H33D C33B H33E 109.5 . .
C32 C33B H33F 109.5 . .
H33D C33B H33F 109.5 . .
H33E C33B H33F 109.5 . .
C32 C34B H34D 109.5 . .
C32 C34B H34E 109.5 . .
H34D C34B H34E 109.5 . .
C32 C34B H34F 109.5 . .
H34D C34B H34F 109.5 . .
H34E C34B H34F 109.5 . .
C32 C35B H35D 109.5 . .
C32 C35B H35E 109.5 . .
H35D C35B H35E 109.5 . .
C32 C35B H35F 109.5 . .
H35D C35B H35F 109.5 . .
H35E C35B H35F 109.5 . .
C31 O2 C36 112.4(3) . .
O2 C36 H36A 109.5 . .
O2 C36 H36B 109.5 . .
H36A C36 H36B 109.5 . .
O2 C36 H36C 109.5 . .
H36A C36 H36C 109.5 . .
H36B C36 H36C 109.5 . .
C30 C37 P2 109.7(3) . .
C30 C37 H37A 109.7 . .
P2 C37 H37A 109.7 . .
C30 C37 H37B 109.7 . .
P2 C37 H37B 109.7 . .
H37A C37 H37B 108.2 . .
C38 P2 C44 105.0(3) . .
C38 P2 C37 101.3(2) . .
C44 P2 C37 105.3(2) . .
C38 P2 Cu1 119.94(19) . 2_565
C44 P2 Cu1 114.68(17) . 2_565
C37 P2 Cu1 108.95(16) . 2_565
C43 C38 C39 118.3(6) . .
C43 C38 P2 123.6(5) . .
C39 C38 P2 118.0(4) . .
C40 C39 C38 120.4(7) . .
C40 C39 H39 119.8 . .
C38 C39 H39 119.8 . .
C41 C40 C39 119.6(8) . .
C41 C40 H40 120.2 . .
C39 C40 H40 120.2 . .
C40 C41 C42 120.2(7) . .
C40 C41 H41 119.9 . .
C42 C41 H41 119.9 . .
C43 C42 C41 121.0(7) . .
C43 C42 H42 119.5 . .
C41 C42 H42 119.5 . .
C42 C43 C38 120.4(7) . .
C42 C43 H43 119.8 . .
C38 C43 H43 119.8 . .
C49 C44 C45 115.8(6) . .
C49 C44 P2 123.8(5) . .
C45 C44 P2 120.3(4) . .
C44 C45 C46 122.7(7) . .
C44 C45 H45 118.6 . .
C46 C45 H45 118.6 . .
C47 C46 C45 119.0(7) . .
C47 C46 H46 120.5 . .
C45 C46 H46 120.5 . .
C48 C47 C46 119.5(7) . .
C48 C47 H47 120.3 . .
C46 C47 H47 120.3 . .
C47 C48 C49 119.7(7) . .
C47 C48 H48 120.1 . .
C49 C48 H48 120.1 . .
C44 C49 C48 123.1(7) . .
C44 C49 H49 118.4 . .
C48 C49 H49 118.4 . .
F4 B1 F4 178.0(18) . 2_565
F4 B1 F3 115.1(9) . .
F4 B1 F3 65.9(9) 2_565 .
F4 B1 F3 65.9(9) . 2_565
F4 B1 F3 115.1(9) 2_565 2_565
F3 B1 F3 128.7(14) . 2_565
F4 B1 F2 113.2(10) . .
F4 B1 F2 64.7(9) 2_565 .
F3 B1 F2 101.6(7) . .
F3 B1 F2 126.0(9) 2_565 .
F4 B1 F2 64.7(9) . 2_565
F4 B1 F2 113.2(10) 2_565 2_565
F3 B1 F2 126.0(9) . 2_565
F3 B1 F2 101.6(7) 2_565 2_565
F2 B1 F2 48.6(7) . 2_565
F4 B1 F1 111.0(9) . .
F4 B1 F1 70.1(10) 2_565 .
F3 B1 F1 106.3(8) . .
F3 B1 F1 45.1(6) 2_565 .
F2 B1 F1 109.0(6) . .
F2 B1 F1 124.6(7) 2_565 .
F4 B1 F1 70.1(10) . 2_565
F4 B1 F1 111.0(9) 2_565 2_565
F3 B1 F1 45.1(6) . 2_565
F3 B1 F1 106.3(8) 2_565 2_565
F2 B1 F1 124.6(7) . 2_565
F2 B1 F1 109.0(6) 2_565 2_565
F1 B1 F1 121.2(11) . 2_565
F3 F1 B1 66.5(6) 2_565 .
F3 F1 F4 120.2(9) 2_565 2_565
B1 F1 F4 53.8(6) . 2_565
F2 F2 B1 65.7(4) 2_565 .
F2 F2 F4 122.0(6) 2_565 2_565
B1 F2 F4 56.4(5) . 2_565
F1 F3 B1 68.3(7) 2_565 .
F1 F3 F4 124.7(11) 2_565 2_565
B1 F3 F4 56.4(6) . 2_565
B1 F4 F2 58.8(7) . 2_565
B1 F4 F3 57.7(6) . 2_565
F2 F4 F3 93.0(10) 2_565 2_565
B1 F4 F1 56.1(6) . 2_565
F2 F4 F1 96.0(10) 2_565 2_565
F3 F4 F1 92.6(10) 2_565 2_565
B2 B2 F7 112(3) 5_557 5_557
B2 B2 F8 146(2) 5_557 .
F7 B2 F8 98.7(18) 5_557 .
B2 B2 F5 97(2) 5_557 .
F7 B2 F5 63.0(15) 5_557 .
F8 B2 F5 109.8(9) . .
B2 B2 F7 37.2(18) 5_557 .
F7 B2 F7 148.9(15) 5_557 .
F8 B2 F7 111.3(10) . .
F5 B2 F7 111.5(10) . .
B2 B2 F6 80.9(19) 5_557 .
F7 B2 F6 50.8(14) 5_557 .
F8 B2 F6 109.2(9) . .
F5 B2 F6 106.0(9) . .
F7 B2 F6 108.9(10) . .
B2 B2 F6 68.4(18) 5_557 5_557
F7 B2 F6 142(2) 5_557 5_557
F8 B2 F6 96.8(10) . 5_557
F5 B2 F6 78.9(9) . 5_557
F7 B2 F6 44.3(9) . 5_557
F6 B2 F6 149.3(10) . 5_557
B2 B2 F5 55.2(16) 5_557 5_557
F7 B2 F5 123.2(17) 5_557 5_557
F8 B2 F5 96.0(9) . 5_557
F5 B2 F5 152.7(10) . 5_557
F7 B2 F5 47.7(8) . 5_557
F6 B2 F5 72.5(7) . 5_557
F6 B2 F5 89.4(9) 5_557 5_557
F7 F5 B2 39.6(11) 5_557 .
F7 F5 B2 54.5(7) 5_557 5_557
B2 F5 B2 27.3(10) . 5_557
F7 F5 F6 92.9(10) 5_557 5_557
B2 F5 F6 53.3(7) . 5_557
B2 F5 F6 47.2(5) 5_557 5_557
F7 F6 B2 39.9(12) 5_557 .
F7 F6 B2 62.7(9) 5_557 5_557
B2 F6 B2 30.7(10) . 5_557
F7 F6 F5 100.3(12) 5_557 5_557
B2 F6 F5 60.4(7) . 5_557
B2 F6 F5 47.8(5) 5_557 5_557
B2 F7 F6 89.2(17) 5_557 5_557
B2 F7 F5 77.3(15) 5_557 5_557
F6 F7 F5 142.3(18) 5_557 5_557
B2 F7 B2 31.1(15) 5_557 .
F6 F7 B2 73.0(11) 5_557 .
F5 F7 B2 77.8(10) 5_557 .
B2 F7 F8 50.7(13) 5_557 5_557
F6 F7 F8 103.1(14) 5_557 5_557
F5 F7 F8 95.3(12) 5_557 5_557
B2 F7 F8 81.0(9) . 5_557
B2 F8 F7 30.6(9) . 5_557

loop_
_geom_bond_atom_site_label_1
_geom_bond_atom_site_label_2
_geom_bond_distance
_geom_bond_site_symmetry_2
Cu1 O3 2.060(4) .
Cu1 P2 2.2243(15) 2_565
Cu1 P1 2.2373(15) .
O3 H3A 0.845(10) .
O3 H3B 0.844(10) .
P1 C7 1.822(5) .
P1 C1 1.830(5) .
P1 C13 1.859(5) .
C1 C2 1.348(8) .
C1 C6 1.373(9) .
C2 C3 1.406(10) .
C2 H2 0.9300 .
C3 C4 1.322(11) .
C3 H3 0.9300 .
C4 C5 1.349(11) .
C4 H4 0.9300 .
C5 C6 1.388(10) .
C5 H5 0.9300 .
C6 H6 0.9300 .
C7 C12 1.383(7) .
C7 C8 1.396(7) .
C8 C9 1.367(9) .
C8 H8 0.9300 .
C9 C10 1.368(10) .
C9 H9 0.9300 .
C10 C11 1.367(10) .
C10 H10 0.9300 .
C11 C12 1.385(9) .
C11 H11 0.9300 .
C12 H12 0.9300 .
C13 C14 1.493(7) .
C13 H13A 0.9700 .
C13 H13B 0.9700 .
C14 C19 1.392(7) .
C14 C15 1.405(7) .
C15 C16 1.366(7) .
C15 H15 0.9300 .
C16 C17 1.405(8) .
C16 C20 1.544(8) .
C17 C18 1.374(7) .
C17 H17 0.9300 .
C18 C19 1.389(7) .
C18 C25 1.512(7) .
C19 O1 1.390(6) .
C20 C22A 1.517(8) .
C20 C21B 1.518(9) .
C20 C22B 1.524(9) .
C20 C23B 1.533(9) .
C20 C23A 1.535(8) .
C20 C21A 1.544(8) .
C21A H21A 0.9600 .
C21A H21B 0.9600 .
C21A H21C 0.9600 .
C22A H22A 0.9600 .
C22A H22B 0.9600 .
C22A H22C 0.9600 .
C23A H23A 0.9600 .
C23A H23B 0.9600 .
C23A H23C 0.9600 .
C21B H21D 0.9600 .
C21B H21E 0.9600 .
C21B H21F 0.9600 .
C22B H22D 0.9600 .
C22B H22E 0.9600 .
C22B H22F 0.9600 .
C23B H23D 0.9600 .
C23B H23E 0.9600 .
C23B H23F 0.9600 .
O1 C24 1.454(6) .
C24 H24A 0.9600 .
C24 H24B 0.9600 .
C24 H24C 0.9600 .
C25 C26 1.531(7) .
C25 H25A 0.9700 .
C25 H25B 0.9700 .
C26 C31 1.380(7) .
C26 C27 1.424(6) .
C27 C28 1.374(7) .
C27 H27 0.9300 .
C28 C29 1.369(8) .
C28 C32 1.568(8) .
C29 C30 1.393(7) .
C29 H29 0.9300 .
C30 C31 1.381(6) .
C30 C37 1.504(7) .
C31 O2 1.403(5) .
C32 C34B 1.411(18) .
C32 C35A 1.49(2) .
C32 C33A 1.517(18) .
C32 C33B 1.576(14) .
C32 C34A 1.621(16) .
C32 C35B 1.667(19) .
C33A H33A 0.9600 .
C33A H33B 0.9600 .
C33A H33C 0.9600 .
C34A H34A 0.9600 .
C34A H34B 0.9600 .
C34A H34C 0.9600 .
C35A H35A 0.9600 .
C35A H35B 0.9600 .
C35A H35C 0.9600 .
C33B H33D 0.9600 .
C33B H33E 0.9600 .
C33B H33F 0.9600 .
C34B H34D 0.9600 .
C34B H34E 0.9600 .
C34B H34F 0.9600 .
C35B H35D 0.9600 .
C35B H35E 0.9600 .
C35B H35F 0.9600 .
O2 C36 1.438(5) .
C36 H36A 0.9600 .
C36 H36B 0.9600 .
C36 H36C 0.9600 .
C37 P2 1.838(5) .
C37 H37A 0.9700 .
C37 H37B 0.9700 .
P2 C38 1.805(6) .
P2 C44 1.821(6) .
P2 Cu1 2.2241(15) 2_565
C38 C43 1.370(8) .
C38 C39 1.403(8) .
C39 C40 1.390(9) .
C39 H39 0.9300 .
C40 C41 1.348(10) .
C40 H40 0.9300 .
C41 C42 1.374(10) .
C41 H41 0.9300 .
C42 C43 1.363(9) .
C42 H42 0.9300 .
C43 H43 0.9300 .
C44 C49 1.355(8) .
C44 C45 1.361(7) .
C45 C46 1.381(9) .
C45 H45 0.9300 .
C46 C47 1.358(10) .
C46 H46 0.9300 .
C47 C48 1.352(9) .
C47 H47 0.9300 .
C48 C49 1.364(9) .
C48 H48 0.9300 .
C49 H49 0.9300 .
B1 F4 1.324(9) .
B1 F4 1.324(9) 2_565
B1 F3 1.344(9) .
B1 F3 1.344(9) 2_565
B1 F2 1.360(9) .
B1 F2 1.360(9) 2_565
B1 F1 1.361(7) .
B1 F1 1.361(7) 2_565
F1 F3 1.038(14) 2_565
F1 F4 1.54(2) 2_565
F2 F2 1.120(15) 2_565
F2 F4 1.437(19) 2_565
F3 F1 1.038(14) 2_565
F3 F4 1.451(19) 2_565
F4 F2 1.438(19) 2_565
F4 F3 1.451(19) 2_565
F4 F1 1.54(2) 2_565
B2 B2 0.75(3) 5_557
B2 F7 0.88(2) 5_557
B2 F8 1.336(9) .
B2 F5 1.344(10) .
B2 F7 1.351(10) .
B2 F6 1.368(10) .
B2 F6 1.453(18) 5_557
B2 F5 1.622(18) 5_557
F5 F7 1.23(2) 5_557
F5 B2 1.622(18) 5_557
F5 F6 1.779(14) 5_557
F6 F7 1.06(2) 5_557
F6 B2 1.453(18) 5_557
F6 F5 1.779(14) 5_557
F7 B2 0.88(2) 5_557
F7 F6 1.06(2) 5_557
F7 F5 1.23(2) 5_557
F7 F8 1.71(2) 5_557
F8 F7 1.71(2) 5_557

loop_
_geom_torsion_atom_site_label_1
_geom_torsion_atom_site_label_2
_geom_torsion_atom_site_label_3
_geom_torsion_atom_site_label_4
_geom_torsion
_geom_torsion_site_symmetry_1
_geom_torsion_site_symmetry_4
O3 Cu1 P1 C7 150.3(2) . .
P2 Cu1 P1 C7 -48.9(2) 2_565 .
O3 Cu1 P1 C1 -91.5(3) . .
P2 Cu1 P1 C1 69.3(2) 2_565 .
O3 Cu1 P1 C13 26.4(2) . .
P2 Cu1 P1 C13 -172.77(19) 2_565 .
C7 P1 C1 C2 -133.7(6) . .
C13 P1 C1 C2 -25.9(6) . .
Cu1 P1 C1 C2 99.8(6) . .
C7 P1 C1 C6 49.4(6) . .
C13 P1 C1 C6 157.2(6) . .
Cu1 P1 C1 C6 -77.1(6) . .
C6 C1 C2 C3 -1.3(11) . .
P1 C1 C2 C3 -178.2(6) . .
C1 C2 C3 C4 3.3(13) . .
C2 C3 C4 C5 -3.5(15) . .
C3 C4 C5 C6 1.9(16) . .
C2 C1 C6 C5 -0.3(12) . .
P1 C1 C6 C5 176.8(7) . .
C4 C5 C6 C1 0.0(16) . .
C1 P1 C7 C12 -122.1(5) . .
C13 P1 C7 C12 131.0(5) . .
Cu1 P1 C7 C12 1.0(5) . .
C1 P1 C7 C8 57.6(5) . .
C13 P1 C7 C8 -49.3(5) . .
Cu1 P1 C7 C8 -179.3(4) . .
C12 C7 C8 C9 -2.0(9) . .
P1 C7 C8 C9 178.3(6) . .
C7 C8 C9 C10 1.0(12) . .
C8 C9 C10 C11 2.2(14) . .
C9 C10 C11 C12 -4.1(13) . .
C8 C7 C12 C11 -0.1(9) . .
P1 C7 C12 C11 179.6(5) . .
C10 C11 C12 C7 3.0(11) . .
C7 P1 C13 C14 -70.0(4) . .
C1 P1 C13 C14 -176.8(4) . .
Cu1 P1 C13 C14 60.4(4) . .
P1 C13 C14 C19 -97.3(5) . .
P1 C13 C14 C15 81.5(5) . .
C19 C14 C15 C16 1.0(7) . .
C13 C14 C15 C16 -177.9(5) . .
C14 C15 C16 C17 -0.2(8) . .
C14 C15 C16 C20 -178.5(5) . .
C15 C16 C17 C18 -1.8(8) . .
C20 C16 C17 C18 176.5(5) . .
C16 C17 C18 C19 3.0(7) . .
C16 C17 C18 C25 -178.2(5) . .
C17 C18 C19 O1 175.6(4) . .
C25 C18 C19 O1 -3.1(7) . .
C17 C18 C19 C14 -2.2(7) . .
C25 C18 C19 C14 179.1(4) . .
C15 C14 C19 C18 0.2(7) . .
C13 C14 C19 C18 179.0(4) . .
C15 C14 C19 O1 -177.6(4) . .
C13 C14 C19 O1 1.2(7) . .
C15 C16 C20 C22A -138.0(7) . .
C17 C16 C20 C22A 43.8(9) . .
C15 C16 C20 C21B 35.1(11) . .
C17 C16 C20 C21B -143.2(10) . .
C15 C16 C20 C22B -85.9(11) . .
C17 C16 C20 C22B 95.9(11) . .
C15 C16 C20 C23B 157.1(10) . .
C17 C16 C20 C23B -21.1(11) . .
C15 C16 C20 C23A 102.4(7) . .
C17 C16 C20 C23A -75.8(8) . .
C15 C16 C20 C21A -15.6(8) . .
C17 C16 C20 C21A 166.2(6) . .
C18 C19 O1 C24 87.9(6) . .
C14 C19 O1 C24 -94.3(5) . .
C17 C18 C25 C26 91.7(6) . .
C19 C18 C25 C26 -89.6(6) . .
C18 C25 C26 C31 162.7(5) . .
C18 C25 C26 C27 -13.7(7) . .
C31 C26 C27 C28 0.0(7) . .
C25 C26 C27 C28 176.6(5) . .
C26 C27 C28 C29 -1.4(8) . .
C26 C27 C28 C32 -178.7(5) . .
C27 C28 C29 C30 1.1(8) . .
C32 C28 C29 C30 178.5(5) . .
C28 C29 C30 C31 0.4(7) . .
C28 C29 C30 C37 -177.0(5) . .
C27 C26 C31 C30 1.6(7) . .
C25 C26 C31 C30 -175.0(4) . .
C27 C26 C31 O2 179.8(4) . .
C25 C26 C31 O2 3.3(7) . .
C29 C30 C31 C26 -1.8(7) . .
C37 C30 C31 C26 175.6(4) . .
C29 C30 C31 O2 180.0(4) . .
C37 C30 C31 O2 -2.7(6) . .
C29 C28 C32 C34B 176.7(10) . .
C27 C28 C32 C34B -6.0(13) . .
C29 C28 C32 C35A -107.8(11) . .
C27 C28 C32 C35A 69.5(12) . .
C29 C28 C32 C33A 6.2(12) . .
C27 C28 C32 C33A -176.5(10) . .
C29 C28 C32 C33B 43.8(10) . .
C27 C28 C32 C33B -138.9(8) . .
C29 C28 C32 C34A 133.2(8) . .
C27 C28 C32 C34A -49.5(9) . .
C29 C28 C32 C35B -65.8(11) . .
C27 C28 C32 C35B 111.5(10) . .
C26 C31 O2 C36 81.6(5) . .
C30 C31 O2 C36 -100.1(5) . .
C31 C30 C37 P2 -67.3(5) . .
C29 C30 C37 P2 110.0(4) . .
C30 C37 P2 C38 -59.9(4) . .
C30 C37 P2 C44 -169.0(3) . .
C30 C37 P2 Cu1 67.5(4) . 2_565
C44 P2 C38 C43 52.9(6) . .
C37 P2 C38 C43 -56.5(6) . .
Cu1 P2 C38 C43 -176.4(4) 2_565 .
C44 P2 C38 C39 -130.2(5) . .
C37 P2 C38 C39 120.4(5) . .
Cu1 P2 C38 C39 0.6(6) 2_565 .
C43 C38 C39 C40 -0.4(10) . .
P2 C38 C39 C40 -177.5(6) . .
C38 C39 C40 C41 2.2(11) . .
C39 C40 C41 C42 -2.9(13) . .
C40 C41 C42 C43 1.8(13) . .
C41 C42 C43 C38 0.0(12) . .
C39 C38 C43 C42 -0.7(10) . .
P2 C38 C43 C42 176.2(6) . .
C38 P2 C44 C49 -133.8(5) . .
C37 P2 C44 C49 -27.3(6) . .
Cu1 P2 C44 C49 92.5(5) 2_565 .
C38 P2 C44 C45 51.3(6) . .
C37 P2 C44 C45 157.8(5) . .
Cu1 P2 C44 C45 -82.4(5) 2_565 .
C49 C44 C45 C46 -1.4(11) . .
P2 C44 C45 C46 174.0(6) . .
C44 C45 C46 C47 -0.9(13) . .
C45 C46 C47 C48 2.7(13) . .
C46 C47 C48 C49 -2.2(12) . .
C45 C44 C49 C48 1.9(10) . .
P2 C44 C49 C48 -173.2(6) . .
C47 C48 C49 C44 -0.2(12) . .
F4 B1 F1 F3 3.1(15) . 2_565
F4 B1 F1 F3 -175.0(14) 2_565 2_565
F3 B1 F1 F3 128.9(14) . 2_565
F2 B1 F1 F3 -122.3(11) . 2_565
F2 B1 F1 F3 -70.0(10) 2_565 2_565
F1 B1 F1 F3 81.9(9) 2_565 2_565
F4 B1 F1 F4 178.1(17) . 2_565
F3 B1 F1 F4 -56.1(10) . 2_565
F3 B1 F1 F4 175.0(14) 2_565 2_565
F2 B1 F1 F4 52.8(10) . 2_565
F2 B1 F1 F4 105.0(11) 2_565 2_565
F1 B1 F1 F4 -103.0(9) 2_565 2_565
F4 B1 F2 F2 -4.2(17) . 2_565
F4 B1 F2 F2 175.7(17) 2_565 2_565
F3 B1 F2 F2 -128.2(11) . 2_565
F3 B1 F2 F2 72.1(14) 2_565 2_565
F1 B1 F2 F2 119.9(10) . 2_565
F1 B1 F2 F2 -85.4(11) 2_565 2_565
F4 B1 F2 F4 -179.93(7) . 2_565
F3 B1 F2 F4 56.1(11) . 2_565
F3 B1 F2 F4 -103.7(11) 2_565 2_565
F2 B1 F2 F4 -175.7(17) 2_565 2_565
F1 B1 F2 F4 -55.9(12) . 2_565
F1 B1 F2 F4 98.9(12) 2_565 2_565
F4 B1 F3 F1 5.2(14) . 2_565
F4 B1 F3 F1 -176.8(15) 2_565 2_565
F3 B1 F3 F1 -73.1(8) 2_565 2_565
F2 B1 F3 F1 127.9(9) . 2_565
F2 B1 F3 F1 81.1(11) 2_565 2_565
F1 B1 F3 F1 -118.1(11) . 2_565
F4 B1 F3 F4 -178.0(18) . 2_565
F3 B1 F3 F4 103.7(10) 2_565 2_565
F2 B1 F3 F4 -55.3(11) . 2_565
F2 B1 F3 F4 -102.1(11) 2_565 2_565
F1 B1 F3 F4 58.7(12) . 2_565
F1 B1 F3 F4 176.8(15) 2_565 2_565
F4 B1 F4 F2 1.8(7) 2_565 2_565
F3 B1 F4 F2 119.8(11) . 2_565
F3 B1 F4 F2 -117.1(12) 2_565 2_565
F2 B1 F4 F2 3.5(14) . 2_565
F1 B1 F4 F2 -119.5(9) . 2_565
F1 B1 F4 F2 123.7(10) 2_565 2_565
F4 B1 F4 F3 118.8(8) 2_565 2_565
F3 B1 F4 F3 -123.2(16) . 2_565
F2 B1 F4 F3 120.5(9) . 2_565
F2 B1 F4 F3 117.1(12) 2_565 2_565
F1 B1 F4 F3 -2.4(12) . 2_565
F1 B1 F4 F3 -119.3(11) 2_565 2_565
F4 B1 F4 F1 -121.9(6) 2_565 2_565
F3 B1 F4 F1 -3.9(11) . 2_565
F3 B1 F4 F1 119.3(11) 2_565 2_565
F2 B1 F4 F1 -120.2(8) . 2_565
F2 B1 F4 F1 -123.7(10) 2_565 2_565
F1 B1 F4 F1 116.9(12) . 2_565
B2 B2 F5 F7 -111(3) 5_557 5_557
F8 B2 F5 F7 89.9(19) . 5_557
F7 B2 F5 F7 -146.3(16) . 5_557
F6 B2 F5 F7 -28.0(14) . 5_557
F6 B2 F5 F7 -177(2) 5_557 5_557
F5 B2 F5 F7 -111(3) 5_557 5_557
F7 B2 F5 B2 111(3) 5_557 5_557
F8 B2 F5 B2 -159(3) . 5_557
F7 B2 F5 B2 -35.7(17) . 5_557
F6 B2 F5 B2 83(2) . 5_557
F6 B2 F5 B2 -66.2(18) 5_557 5_557
F5 B2 F5 B2 0.007(3) 5_557 5_557
B2 B2 F5 F6 66.2(18) 5_557 5_557
F7 B2 F5 F6 177(2) 5_557 5_557
F8 B2 F5 F6 -93.3(11) . 5_557
F7 B2 F5 F6 30.5(10) . 5_557
F6 B2 F5 F6 148.8(11) . 5_557
F5 B2 F5 F6 66.2(18) 5_557 5_557
B2 B2 F6 F7 128(3) 5_557 5_557
F8 B2 F6 F7 -86(2) . 5_557
F5 B2 F6 F7 32.6(17) . 5_557
F7 B2 F6 F7 152.7(18) . 5_557
F6 B2 F6 F7 128(3) 5_557 5_557
F5 B2 F6 F7 -176(2) 5_557 5_557
F7 B2 F6 B2 -128(3) 5_557 5_557
F8 B2 F6 B2 147(2) . 5_557
F5 B2 F6 B2 -95(2) . 5_557
F7 B2 F6 B2 24.9(16) . 5_557
F6 B2 F6 B2 0.005(9) 5_557 5_557
F5 B2 F6 B2 56.3(16) 5_557 5_557
B2 B2 F6 F5 -56.3(16) 5_557 5_557
F7 B2 F6 F5 176(2) 5_557 5_557
F8 B2 F6 F5 90.3(10) . 5_557
F5 B2 F6 F5 -151.5(10) . 5_557
F7 B2 F6 F5 -31.4(10) . 5_557
F6 B2 F6 F5 -56.3(16) 5_557 5_557
F7 B2 F7 B2 0.00(2) 5_557 5_557
F8 B2 F7 B2 -164(3) . 5_557
F5 B2 F7 B2 73(3) . 5_557
F6 B2 F7 B2 -43(3) . 5_557
F6 B2 F7 B2 119(3) 5_557 5_557
F5 B2 F7 B2 -86(3) 5_557 5_557
B2 B2 F7 F6 -119(3) 5_557 5_557
F7 B2 F7 F6 -119(3) 5_557 5_557
F8 B2 F7 F6 77.5(14) . 5_557
F5 B2 F7 F6 -45.5(14) . 5_557
F6 B2 F7 F6 -162.1(12) . 5_557
F5 B2 F7 F6 155.8(19) 5_557 5_557
B2 B2 F7 F5 86(3) 5_557 5_557
F7 B2 F7 F5 86(3) 5_557 5_557
F8 B2 F7 F5 -78.3(13) . 5_557
F5 B2 F7 F5 158.8(11) . 5_557
F6 B2 F7 F5 42.2(12) . 5_557
F6 B2 F7 F5 -155.8(19) 5_557 5_557
B2 B2 F7 F8 -12(2) 5_557 5_557
F7 B2 F7 F8 -12(2) 5_557 5_557
F8 B2 F7 F8 -175.7(9) . 5_557
F5 B2 F7 F8 61.3(10) . 5_557
F6 B2 F7 F8 -55.3(10) . 5_557
F6 B2 F7 F8 106.8(14) 5_557 5_557
F5 B2 F7 F8 -97.4(11) 5_557 5_557
B2 B2 F8 F7 154(5) 5_557 5_557
F5 B2 F8 F7 -64.4(16) . 5_557
F7 B2 F8 F7 171.7(17) . 5_557
F6 B2 F8 F7 51.4(14) . 5_557
F6 B2 F8 F7 -145(2) 5_557 5_557
F5 B2 F8 F7 124.9(19) 5_557 5_557

loop_
_platon_squeeze_void_nr
_platon_squeeze_void_average_x
_platon_squeeze_void_average_y
_platon_squeeze_void_average_z
_platon_squeeze_void_volume
_platon_squeeze_void_count_electrons
1 0.750 -0.250 0.125 445.4 123.1
2 0.250 0.250 0.375 445.4 122.4
3 0.750 -0.250 0.625 445.4 122.4
4 0.250 0.250 0.875 445.4 122.3
5 0.413 0.137 0.057 17.9 -0.4
6 0.087 0.137 0.557 17.9 -0.4
7 0.087 0.363 0.057 17.9 -0.3
8 0.413 0.363 0.557 17.9 -0.3
9 0.587 0.637 0.443 17.9 -0.5
10 0.913 0.637 0.943 17.9 -0.5
11 0.913 0.863 0.443 17.9 -0.5
12 0.587 0.863 0.943 17.9 -0.4
